data_4341340
loop_
_publ_author_name
'Hinz, Alexander'
'Schulz, Axel'
'Seidel, Wolfram W.'
'Villinger, Alexander'

_publ_section_title
;
 A new class of azadipnictiridines generated by an unusual rearrangement
 reaction.
;
_journal_issue 21
_journal_name_full 'Inorganic chemistry'
_journal_page_first 11682
_journal_page_last 11690
_journal_paper_doi 10.1021/ic501905v
_journal_volume 53
_journal_year 2014
_chemical_formula_moiety 'C50 H52 N2 P2'
_chemical_formula_sum 'C50 H52 N2 P2'
_chemical_formula_weight 742.88
_chemical_name_systematic
; 
 ? 
;
_space_group_IT_number 14
_symmetry_cell_setting monoclinic
_symmetry_Int_Tables_number 14
_symmetry_space_group_name_Hall '-P 2ybc'
_symmetry_space_group_name_H-M 'P 1 21/c 1'
_atom_sites_solution_hydrogens geom
_atom_sites_solution_primary direct
_atom_sites_solution_secondary difmap
_audit_creation_method SHELXL-97
_cell_angle_alpha 90.00
_cell_angle_beta 111.371(3)
_cell_angle_gamma 90.00
_cell_formula_units_Z 4
_cell_length_a 22.6927(16)
_cell_length_b 8.6104(6)
_cell_length_c 23.2114(15)
_cell_measurement_reflns_used 9975
_cell_measurement_temperature 173(2)
_cell_measurement_theta_max 31.68
_cell_measurement_theta_min 2.55
_cell_volume 4223.5(5)
_computing_cell_refinement 'Bruker Apex V7.51A'
_computing_data_collection 'Bruker Apex V7.51A'
_computing_data_reduction 'Bruker SAINT'
_computing_molecular_graphics 'ORTEP-3v2.01 (Farrugia, 1997)'
_computing_publication_material SHELXL-97
_computing_structure_refinement 'SHELXL-97 (Sheldrick, 1997)'
_computing_structure_solution 'SHELXS-97 (Sheldrick, 1997)'
_diffrn_ambient_temperature 173(2)
_diffrn_measured_fraction_theta_full 0.998
_diffrn_measured_fraction_theta_max 0.998
_diffrn_measurement_device_type 'Bruker Apex Kappa II-CCD-diffractometer'
_diffrn_measurement_method 'phi and omega scans'
_diffrn_radiation_monochromator graphite
_diffrn_radiation_source 'sealed tube'
_diffrn_radiation_type MoK\a
_diffrn_radiation_wavelength 0.71073
_diffrn_reflns_av_R_equivalents 0.0467
_diffrn_reflns_av_sigmaI/netI 0.0403
_diffrn_reflns_limit_h_max 33
_diffrn_reflns_limit_h_min -33
_diffrn_reflns_limit_k_max 12
_diffrn_reflns_limit_k_min -12
_diffrn_reflns_limit_l_max 34
_diffrn_reflns_limit_l_min -34
_diffrn_reflns_number 73377
_diffrn_reflns_theta_full 31.50
_diffrn_reflns_theta_max 31.50
_diffrn_reflns_theta_min 2.55
_exptl_absorpt_coefficient_mu 0.139
_exptl_absorpt_correction_T_max 0.9768
_exptl_absorpt_correction_T_min 0.9648
_exptl_absorpt_correction_type multi-scan
_exptl_absorpt_process_details '(SADABS; Sheldrick, 2004)'
_exptl_crystal_colour colourless
_exptl_crystal_density_diffrn 1.168
_exptl_crystal_density_method 'not measured'
_exptl_crystal_description block
_exptl_crystal_F_000 1584
_exptl_crystal_size_max 0.26
_exptl_crystal_size_mid 0.22
_exptl_crystal_size_min 0.17
_refine_diff_density_max 0.357
_refine_diff_density_min -0.268
_refine_diff_density_rms 0.050
_refine_ls_extinction_method none
_refine_ls_goodness_of_fit_ref 1.014
_refine_ls_hydrogen_treatment mixed
_refine_ls_matrix_type full
_refine_ls_number_parameters 507
_refine_ls_number_reflns 14032
_refine_ls_number_restraints 0
_refine_ls_restrained_S_all 1.014
_refine_ls_R_factor_all 0.0773
_refine_ls_R_factor_gt 0.0474
_refine_ls_shift/su_max 0.002
_refine_ls_shift/su_mean 0.000
_refine_ls_structure_factor_coef Fsqd
_refine_ls_weighting_details 'calc w=1/[\s^2^(Fo^2^)+(0.0581P)^2^+1.2871P] where P=(Fo^2^+2Fc^2^)/3'
_refine_ls_weighting_scheme calc
_refine_ls_wR_factor_gt 0.1119
_refine_ls_wR_factor_ref 0.1300
_reflns_number_gt 9919
_reflns_number_total 14032
_reflns_threshold_expression >2sigma(I)
_cod_data_source_file ic501905v_si_002.cif
_cod_data_source_block ah071b
_cod_depositor_comments 'Adding full bibliography for 4341335--4341344.cif.'
_cod_original_sg_symbol_H-M 'P 21/c'
_cod_database_code 4341340

loop_
_symmetry_equiv_pos_as_xyz
'x, y, z'
'-x, y+1/2, -z+1/2'
'-x, -y, -z'
'x, -y-1/2, z-1/2'

loop_
_atom_site_label
_atom_site_type_symbol
_atom_site_fract_x
_atom_site_fract_y
_atom_site_fract_z
_atom_site_U_iso_or_equiv
_atom_site_adp_type
_atom_site_occupancy
_atom_site_site_symmetry_order
_atom_site_calc_flag
_atom_site_refinement_flags_posn
_atom_site_refinement_flags_adp
P1 P 0.71604(2) 0.03033(4) 0.90386(2) 0.02145(8) Uani 1 1 d . .
P2 P 0.75011(2) 0.21616(4) 0.85723(2) 0.02530(8) Uani 1 1 d . .
N1 N 0.79240(5) -0.01018(12) 0.95660(5) 0.0208(2) Uani 1 1 d . .
N2 N 0.72848(5) 0.02243(13) 0.83519(5) 0.0226(2) Uani 1 1 d . .
C1 C 0.80213(6) -0.09670(14) 1.01246(5) 0.0212(2) Uani 1 1 d . .
C2 C 0.84743(6) -0.21612(15) 1.03069(6) 0.0243(3) Uani 1 1 d . .
C3 C 0.85544(8) -0.29876(17) 1.08494(7) 0.0325(3) Uani 1 1 d . .
H3 H 0.8864 -0.3785 1.0978 0.039 Uiso 1 1 calc R U
C4 C 0.81931(8) -0.26702(19) 1.12018(7) 0.0366(3) Uani 1 1 d . .
H4 H 0.8246 -0.3261 1.1563 0.044 Uiso 1 1 calc R U
C5 C 0.77528(8) -0.14821(18) 1.10238(6) 0.0325(3) Uani 1 1 d . .
H5 H 0.7505 -0.1261 1.1267 0.039 Uiso 1 1 calc R U
C6 C 0.76653(7) -0.05984(15) 1.04917(6) 0.0243(3) Uani 1 1 d . .
C7 C 0.88822(6) -0.26053(15) 0.99501(6) 0.0246(3) Uani 1 1 d . .
C8 C 0.95268(7) -0.22119(18) 1.01809(7) 0.0323(3) Uani 1 1 d . .
C9 C 0.99027(7) -0.2697(2) 0.98564(8) 0.0410(4) Uani 1 1 d . .
H9 H 1.0338 -0.2426 1.0009 0.049 Uiso 1 1 calc R U
C10 C 0.96638(9) -0.3558(2) 0.93209(9) 0.0420(4) Uani 1 1 d . .
C11 C 0.90275(8) -0.39533(18) 0.91025(7) 0.0368(3) Uani 1 1 d . .
H11 H 0.8860 -0.4561 0.8737 0.044 Uiso 1 1 calc R U
C12 C 0.86281(7) -0.34824(16) 0.94051(7) 0.0286(3) Uani 1 1 d . .
C13 C 0.98204(8) -0.1267(2) 1.07664(8) 0.0482(4) Uani 1 1 d . .
H13A H 1.0214 -0.0790 1.0769 0.072 Uiso 1 1 calc R U
H13B H 0.9913 -0.1947 1.1127 0.072 Uiso 1 1 calc R U
H13C H 0.9525 -0.0453 1.0781 0.072 Uiso 1 1 calc R U
C14 C 1.00856(12) -0.4043(3) 0.89767(12) 0.0682(7) Uani 1 1 d . .
H14A H 0.9908 -0.4968 0.8728 0.102 Uiso 1 1 calc R U
H14B H 1.0510 -0.4279 0.9274 0.102 Uiso 1 1 calc R U
H14C H 1.0112 -0.3197 0.8705 0.102 Uiso 1 1 calc R U
C15 C 0.79392(8) -0.39146(19) 0.91461(8) 0.0396(4) Uani 1 1 d . .
H15A H 0.7682 -0.2970 0.9031 0.059 Uiso 1 1 calc R U
H15B H 0.7831 -0.4486 0.9459 0.059 Uiso 1 1 calc R U
H15C H 0.7856 -0.4569 0.8779 0.059 Uiso 1 1 calc R U
C16 C 0.71986(7) 0.07117(16) 1.03354(6) 0.0248(3) Uani 1 1 d . .
C17 C 0.65479(7) 0.03753(17) 1.01337(6) 0.0283(3) Uani 1 1 d . .
C18 C 0.61178(8) 0.1599(2) 0.99847(7) 0.0348(3) Uani 1 1 d . .
H18 H 0.5678 0.1374 0.9845 0.042 Uiso 1 1 calc R U
C19 C 0.63124(8) 0.31427(19) 1.00341(7) 0.0368(4) Uani 1 1 d . .
C20 C 0.69525(8) 0.34506(18) 1.02420(7) 0.0351(3) Uani 1 1 d . .
H20 H 0.7090 0.4500 1.0278 0.042 Uiso 1 1 calc R U
C21 C 0.74059(7) 0.22639(16) 1.04011(6) 0.0284(3) Uani 1 1 d . .
C22 C 0.63113(8) -0.12801(19) 1.00420(8) 0.0381(4) Uani 1 1 d . .
H22A H 0.5854 -0.1290 0.9947 0.057 Uiso 1 1 calc R U
H22B H 0.6524 -0.1876 1.0421 0.057 Uiso 1 1 calc R U
H22C H 0.6402 -0.1748 0.9699 0.057 Uiso 1 1 calc R U
C23 C 0.58285(11) 0.4442(2) 0.98726(10) 0.0552(5) Uani 1 1 d . .
H23A H 0.5993 0.5339 0.9719 0.083 Uiso 1 1 calc R U
H23B H 0.5744 0.4742 1.0242 0.083 Uiso 1 1 calc R U
H23C H 0.5435 0.4085 0.9552 0.083 Uiso 1 1 calc R U
C24 C 0.80969(8) 0.26827(19) 1.06425(8) 0.0383(4) Uani 1 1 d . .
H24A H 0.8223 0.2978 1.0296 0.057 Uiso 1 1 calc R U
H24B H 0.8347 0.1787 1.0858 0.057 Uiso 1 1 calc R U
H24C H 0.8170 0.3556 1.0931 0.057 Uiso 1 1 calc R U
C25 C 0.69369(6) -0.02884(15) 0.77434(6) 0.0218(2) Uani 1 1 d . .
C26 C 0.63574(6) -0.10869(16) 0.75820(6) 0.0252(3) Uani 1 1 d . .
C27 C 0.60621(8) -0.1610(2) 0.69721(7) 0.0393(4) Uani 1 1 d . .
H27 H 0.5677 -0.2174 0.6864 0.047 Uiso 1 1 calc R U
C28 C 0.63148(9) -0.1329(2) 0.65223(7) 0.0478(5) Uani 1 1 d . .
H28 H 0.6110 -0.1706 0.6113 0.057 Uiso 1 1 calc R U
C29 C 0.68702(8) -0.0491(2) 0.66786(7) 0.0401(4) Uani 1 1 d . .
H29 H 0.7039 -0.0269 0.6369 0.048 Uiso 1 1 calc R U
C30 C 0.71890(7) 0.00369(17) 0.72818(6) 0.0272(3) Uani 1 1 d . .
C31 C 0.59948(6) -0.13683(16) 0.79971(6) 0.0233(2) Uani 1 1 d . .
C32 C 0.56607(6) -0.01482(17) 0.81405(6) 0.0272(3) Uani 1 1 d . .
C33 C 0.52409(7) -0.0500(2) 0.84352(7) 0.0355(3) Uani 1 1 d . .
H33 H 0.5017 0.0322 0.8537 0.043 Uiso 1 1 calc R U
C34 C 0.51392(7) -0.2016(2) 0.85855(7) 0.0398(4) Uani 1 1 d . .
C35 C 0.54850(8) -0.3192(2) 0.84545(7) 0.0378(4) Uani 1 1 d . .
H35 H 0.5429 -0.4229 0.8565 0.045 Uiso 1 1 calc R U
C36 C 0.59135(7) -0.29023(17) 0.81649(6) 0.0290(3) Uani 1 1 d . .
C37 C 0.57453(8) 0.15284(18) 0.79927(8) 0.0363(3) Uani 1 1 d . .
H37A H 0.5913 0.1571 0.7659 0.054 Uiso 1 1 calc R U
H37B H 0.6042 0.2039 0.8362 0.054 Uiso 1 1 calc R U
H37C H 0.5336 0.2061 0.7861 0.054 Uiso 1 1 calc R U
C38 C 0.46611(9) -0.2371(3) 0.88815(10) 0.0611(6) Uani 1 1 d . .
H38A H 0.4448 -0.1409 0.8922 0.092 Uiso 1 1 calc R U
H38B H 0.4878 -0.2824 0.9292 0.092 Uiso 1 1 calc R U
H38C H 0.4347 -0.3109 0.8622 0.092 Uiso 1 1 calc R U
C39 C 0.62674(8) -0.42530(19) 0.80256(9) 0.0433(4) Uani 1 1 d . .
H39A H 0.5997 -0.4767 0.7644 0.065 Uiso 1 1 calc R U
H39B H 0.6383 -0.4996 0.8369 0.065 Uiso 1 1 calc R U
H39C H 0.6652 -0.3870 0.7974 0.065 Uiso 1 1 calc R U
C40 C 0.77883(7) 0.09337(18) 0.74011(6) 0.0287(3) Uani 1 1 d . .
C41 C 0.83758(7) 0.0183(2) 0.76469(6) 0.0345(3) Uani 1 1 d . .
C42 C 0.89192(8) 0.0983(3) 0.76698(7) 0.0446(4) Uani 1 1 d . .
H42 H 0.9316 0.0468 0.7828 0.054 Uiso 1 1 calc R U
C43 C 0.88972(9) 0.2503(3) 0.74699(8) 0.0500(5) Uani 1 1 d . .
C44 C 0.83160(9) 0.3250(2) 0.72571(8) 0.0457(4) Uani 1 1 d . .
H44 H 0.8298 0.4311 0.7140 0.055 Uiso 1 1 calc R U
C45 C 0.77555(8) 0.2492(2) 0.72098(7) 0.0354(3) Uani 1 1 d . .
C46 C 0.84258(9) -0.1454(2) 0.78895(9) 0.0486(4) Uani 1 1 d . .
H46A H 0.8115 -0.2112 0.7583 0.073 Uiso 1 1 calc R U
H46B H 0.8343 -0.1460 0.8275 0.073 Uiso 1 1 calc R U
H46C H 0.8853 -0.1854 0.7968 0.073 Uiso 1 1 calc R U
C47 C 0.94857(11) 0.3320(4) 0.74598(11) 0.0789(8) Uani 1 1 d . .
H47A H 0.9540 0.3098 0.7068 0.118 Uiso 1 1 calc R U
H47B H 0.9856 0.2947 0.7805 0.118 Uiso 1 1 calc R U
H47C H 0.9441 0.4443 0.7500 0.118 Uiso 1 1 calc R U
C48 C 0.71341(9) 0.3339(2) 0.69492(8) 0.0473(4) Uani 1 1 d . .
H48A H 0.6930 0.3096 0.6508 0.071 Uiso 1 1 calc R U
H48B H 0.7209 0.4460 0.7001 0.071 Uiso 1 1 calc R U
H48C H 0.6859 0.3012 0.7169 0.071 Uiso 1 1 calc R U
C49 C 0.83087(7) 0.18319(16) 0.90633(6) 0.0269(3) Uani 1 1 d . .
H49 H 0.8643(9) 0.250(2) 0.9046(8) 0.039(5) Uiso 1 1 d . .
C50 C 0.84227(6) 0.06940(16) 0.94875(6) 0.0242(3) Uani 1 1 d . .
H50 H 0.8833(8) 0.040(2) 0.9753(8) 0.034(4) Uiso 1 1 d . .

loop_
_atom_site_aniso_label
_atom_site_aniso_U_11
_atom_site_aniso_U_22
_atom_site_aniso_U_33
_atom_site_aniso_U_23
_atom_site_aniso_U_13
_atom_site_aniso_U_12
P1 0.02189(16) 0.02656(16) 0.01679(14) 0.00047(12) 0.00808(11) -0.00007(13)
P2 0.03044(18) 0.01964(15) 0.02290(16) 0.00304(13) 0.00624(13) -0.00106(13)
N1 0.0224(5) 0.0214(5) 0.0182(5) 0.0028(4) 0.0069(4) -0.0012(4)
N2 0.0277(6) 0.0239(5) 0.0168(5) 0.0001(4) 0.0089(4) -0.0048(4)
C1 0.0258(6) 0.0191(5) 0.0176(5) 0.0010(5) 0.0067(4) -0.0028(5)
C2 0.0263(6) 0.0230(6) 0.0214(6) 0.0011(5) 0.0063(5) -0.0005(5)
C3 0.0387(8) 0.0282(7) 0.0285(7) 0.0087(6) 0.0098(6) 0.0054(6)
C4 0.0515(10) 0.0345(8) 0.0251(7) 0.0105(6) 0.0156(6) 0.0052(7)
C5 0.0469(9) 0.0313(7) 0.0238(6) 0.0032(6) 0.0182(6) 0.0014(6)
C6 0.0325(7) 0.0204(6) 0.0202(6) -0.0008(5) 0.0099(5) -0.0014(5)
C7 0.0243(6) 0.0220(6) 0.0259(6) 0.0056(5) 0.0071(5) 0.0033(5)
C8 0.0271(7) 0.0303(7) 0.0346(7) 0.0102(6) 0.0055(6) 0.0019(6)
C9 0.0250(7) 0.0432(9) 0.0561(10) 0.0199(8) 0.0163(7) 0.0073(7)
C10 0.0457(10) 0.0376(8) 0.0528(10) 0.0182(8) 0.0301(8) 0.0178(7)
C11 0.0502(10) 0.0282(7) 0.0349(8) 0.0043(6) 0.0189(7) 0.0114(7)
C12 0.0328(7) 0.0211(6) 0.0309(7) 0.0032(5) 0.0104(6) 0.0040(5)
C13 0.0359(9) 0.0508(10) 0.0426(9) 0.0039(8) -0.0038(7) -0.0087(8)
C14 0.0741(15) 0.0681(14) 0.0871(16) 0.0229(13) 0.0587(13) 0.0308(12)
C15 0.0368(8) 0.0325(8) 0.0435(9) -0.0113(7) 0.0074(7) -0.0042(6)
C16 0.0355(7) 0.0237(6) 0.0187(5) -0.0003(5) 0.0140(5) 0.0012(5)
C17 0.0365(8) 0.0300(7) 0.0228(6) -0.0002(5) 0.0163(5) -0.0008(6)
C18 0.0375(8) 0.0435(8) 0.0286(7) 0.0033(6) 0.0184(6) 0.0053(7)
C19 0.0516(10) 0.0358(8) 0.0298(7) 0.0057(6) 0.0228(7) 0.0134(7)
C20 0.0577(10) 0.0235(6) 0.0314(7) 0.0017(6) 0.0249(7) 0.0036(7)
C21 0.0428(8) 0.0238(6) 0.0229(6) -0.0027(5) 0.0170(6) -0.0013(6)
C22 0.0410(9) 0.0363(8) 0.0384(8) 0.0001(7) 0.0160(7) -0.0098(7)
C23 0.0679(13) 0.0488(11) 0.0559(11) 0.0158(9) 0.0309(10) 0.0269(10)
C24 0.0481(10) 0.0300(7) 0.0378(8) -0.0073(7) 0.0170(7) -0.0091(7)
C25 0.0248(6) 0.0233(6) 0.0177(5) 0.0002(5) 0.0082(5) 0.0008(5)
C26 0.0278(7) 0.0264(6) 0.0220(6) -0.0018(5) 0.0098(5) -0.0026(5)
C27 0.0374(9) 0.0517(10) 0.0274(7) -0.0118(7) 0.0102(6) -0.0137(7)
C28 0.0485(10) 0.0715(13) 0.0232(7) -0.0151(8) 0.0127(7) -0.0137(9)
C29 0.0435(9) 0.0590(11) 0.0222(6) -0.0044(7) 0.0174(6) -0.0043(8)
C30 0.0292(7) 0.0342(7) 0.0208(6) 0.0014(5) 0.0119(5) 0.0002(6)
C31 0.0215(6) 0.0266(6) 0.0196(5) 0.0000(5) 0.0049(5) -0.0027(5)
C32 0.0235(6) 0.0312(7) 0.0241(6) 0.0015(5) 0.0054(5) 0.0012(5)
C33 0.0248(7) 0.0521(10) 0.0293(7) -0.0005(7) 0.0096(6) 0.0044(6)
C34 0.0280(8) 0.0622(11) 0.0294(7) 0.0049(7) 0.0106(6) -0.0105(7)
C35 0.0350(8) 0.0410(9) 0.0333(7) 0.0086(7) 0.0074(6) -0.0130(7)
C36 0.0273(7) 0.0276(7) 0.0270(6) 0.0008(5) 0.0038(5) -0.0058(5)
C37 0.0334(8) 0.0300(7) 0.0415(8) 0.0046(7) 0.0088(6) 0.0068(6)
C38 0.0413(10) 0.0982(17) 0.0510(11) 0.0062(11) 0.0255(9) -0.0168(11)
C39 0.0412(9) 0.0269(7) 0.0554(10) -0.0019(7) 0.0101(8) -0.0010(7)
C40 0.0299(7) 0.0404(8) 0.0193(6) 0.0021(6) 0.0131(5) -0.0010(6)
C41 0.0327(8) 0.0519(9) 0.0217(6) 0.0024(6) 0.0130(5) 0.0052(7)
C42 0.0289(8) 0.0790(13) 0.0274(7) -0.0013(8) 0.0120(6) 0.0015(8)
C43 0.0416(10) 0.0790(14) 0.0337(8) -0.0052(9) 0.0189(7) -0.0218(9)
C44 0.0523(11) 0.0524(10) 0.0373(8) 0.0055(8) 0.0221(8) -0.0140(9)
C45 0.0392(8) 0.0436(9) 0.0280(7) 0.0073(6) 0.0178(6) -0.0022(7)
C46 0.0505(11) 0.0582(11) 0.0425(9) 0.0133(9) 0.0233(8) 0.0215(9)
C47 0.0560(14) 0.125(2) 0.0619(13) -0.0105(14) 0.0294(11) -0.0443(15)
C48 0.0539(11) 0.0493(10) 0.0436(9) 0.0203(8) 0.0237(8) 0.0101(8)
C49 0.0276(7) 0.0246(6) 0.0272(6) 0.0024(5) 0.0083(5) -0.0069(5)
C50 0.0214(6) 0.0243(6) 0.0255(6) 0.0022(5) 0.0067(5) -0.0027(5)

loop_
_atom_type_symbol
_atom_type_description
_atom_type_scat_dispersion_real
_atom_type_scat_dispersion_imag
_atom_type_scat_source
C C 0.0033 0.0016 'International Tables Vol C Tables 4.2.6.8 and 6.1.1.4'
H H 0.0000 0.0000 'International Tables Vol C Tables 4.2.6.8 and 6.1.1.4'
N N 0.0061 0.0033 'International Tables Vol C Tables 4.2.6.8 and 6.1.1.4'
P P 0.1023 0.0942 'International Tables Vol C Tables 4.2.6.8 and 6.1.1.4'

loop_
_geom_angle_atom_site_label_1
_geom_angle_atom_site_label_2
_geom_angle_atom_site_label_3
_geom_angle
N2 P1 N1 100.67(5)
N2 P1 P2 51.16(4)
N1 P1 P2 93.01(4)
N2 P2 C49 98.44(6)
N2 P2 P1 49.45(4)
C49 P2 P1 91.88(5)
C50 N1 C1 120.50(10)
C50 N1 P1 117.04(9)
C1 N1 P1 121.29(9)
C25 N2 P1 135.89(9)
C25 N2 P2 125.51(9)
P1 N2 P2 79.38(5)
C2 C1 C6 120.05(11)
C2 C1 N1 120.30(11)
C6 C1 N1 119.64(11)
C3 C2 C1 118.93(13)
C3 C2 C7 117.61(12)
C1 C2 C7 123.46(11)
C4 C3 C2 121.48(14)
C4 C3 H3 119.3
C2 C3 H3 119.3
C3 C4 C5 119.32(13)
C3 C4 H4 120.3
C5 C4 H4 120.3
C4 C5 C6 121.29(14)
C4 C5 H5 119.4
C6 C5 H5 119.4
C5 C6 C1 118.86(13)
C5 C6 C16 118.85(12)
C1 C6 C16 122.29(11)
C8 C7 C12 120.16(13)
C8 C7 C2 119.67(13)
C12 C7 C2 120.08(12)
C9 C8 C7 118.68(15)
C9 C8 C13 119.40(15)
C7 C8 C13 121.92(15)
C10 C9 C8 122.18(15)
C10 C9 H9 118.9
C8 C9 H9 118.9
C9 C10 C11 118.48(15)
C9 C10 C14 120.58(19)
C11 C10 C14 120.94(19)
C10 C11 C12 121.73(16)
C10 C11 H11 119.1
C12 C11 H11 119.1
C11 C12 C7 118.77(14)
C11 C12 C15 119.93(14)
C7 C12 C15 121.30(13)
C8 C13 H13A 109.5
C8 C13 H13B 109.5
H13A C13 H13B 109.5
C8 C13 H13C 109.5
H13A C13 H13C 109.5
H13B C13 H13C 109.5
C10 C14 H14A 109.5
C10 C14 H14B 109.5
H14A C14 H14B 109.5
C10 C14 H14C 109.5
H14A C14 H14C 109.5
H14B C14 H14C 109.5
C12 C15 H15A 109.5
C12 C15 H15B 109.5
H15A C15 H15B 109.5
C12 C15 H15C 109.5
H15A C15 H15C 109.5
H15B C15 H15C 109.5
C21 C16 C17 120.04(13)
C21 C16 C6 120.67(13)
C17 C16 C6 119.28(12)
C18 C17 C16 118.88(14)
C18 C17 C22 119.88(14)
C16 C17 C22 121.15(13)
C17 C18 C19 121.98(15)
C17 C18 H18 119.0
C19 C18 H18 119.0
C20 C19 C18 118.32(14)
C20 C19 C23 121.36(17)
C18 C19 C23 120.31(17)
C19 C20 C21 122.06(15)
C19 C20 H20 119.0
C21 C20 H20 119.0
C20 C21 C16 118.68(14)
C20 C21 C24 119.29(14)
C16 C21 C24 122.02(13)
C17 C22 H22A 109.5
C17 C22 H22B 109.5
H22A C22 H22B 109.5
C17 C22 H22C 109.5
H22A C22 H22C 109.5
H22B C22 H22C 109.5
C19 C23 H23A 109.5
C19 C23 H23B 109.5
H23A C23 H23B 109.5
C19 C23 H23C 109.5
H23A C23 H23C 109.5
H23B C23 H23C 109.5
C21 C24 H24A 109.5
C21 C24 H24B 109.5
H24A C24 H24B 109.5
C21 C24 H24C 109.5
H24A C24 H24C 109.5
H24B C24 H24C 109.5
C26 C25 N2 123.06(11)
C26 C25 C30 119.43(12)
N2 C25 C30 117.51(12)
C27 C26 C25 118.82(13)
C27 C26 C31 115.17(12)
C25 C26 C31 125.92(11)
C28 C27 C26 121.94(15)
C28 C27 H27 119.0
C26 C27 H27 119.0
C29 C28 C27 118.86(14)
C29 C28 H28 120.6
C27 C28 H28 120.6
C28 C29 C30 121.53(14)
C28 C29 H29 119.2
C30 C29 H29 119.2
C29 C30 C25 119.34(13)
C29 C30 C40 117.15(12)
C25 C30 C40 123.51(12)
C32 C31 C36 119.97(13)
C32 C31 C26 120.14(12)
C36 C31 C26 119.21(12)
C33 C32 C31 118.57(14)
C33 C32 C37 119.01(14)
C31 C32 C37 122.42(13)
C34 C33 C32 122.16(15)
C34 C33 H33 118.9
C32 C33 H33 118.9
C35 C34 C33 118.24(14)
C35 C34 C38 120.74(18)
C33 C34 C38 121.02(18)
C34 C35 C36 121.85(15)
C34 C35 H35 119.1
C36 C35 H35 119.1
C35 C36 C31 119.15(14)
C35 C36 C39 118.94(14)
C31 C36 C39 121.90(14)
C32 C37 H37A 109.5
C32 C37 H37B 109.5
H37A C37 H37B 109.5
C32 C37 H37C 109.5
H37A C37 H37C 109.5
H37B C37 H37C 109.5
C34 C38 H38A 109.5
C34 C38 H38B 109.5
H38A C38 H38B 109.5
C34 C38 H38C 109.5
H38A C38 H38C 109.5
H38B C38 H38C 109.5
C36 C39 H39A 109.5
C36 C39 H39B 109.5
H39A C39 H39B 109.5
C36 C39 H39C 109.5
H39A C39 H39C 109.5
H39B C39 H39C 109.5
C41 C40 C45 120.07(14)
C41 C40 C30 120.12(14)
C45 C40 C30 119.52(13)
C42 C41 C40 118.93(16)
C42 C41 C46 120.13(16)
C40 C41 C46 120.93(15)
C43 C42 C41 122.03(17)
C43 C42 H42 119.0
C41 C42 H42 119.0
C42 C43 C44 118.15(16)
C42 C43 C47 121.3(2)
C44 C43 C47 120.5(2)
C43 C44 C45 122.10(18)
C43 C44 H44 118.9
C45 C44 H44 118.9
C44 C45 C40 118.60(16)
C44 C45 C48 119.85(16)
C40 C45 C48 121.54(14)
C41 C46 H46A 109.5
C41 C46 H46B 109.5
H46A C46 H46B 109.5
C41 C46 H46C 109.5
H46A C46 H46C 109.5
H46B C46 H46C 109.5
C43 C47 H47A 109.5
C43 C47 H47B 109.5
H47A C47 H47B 109.5
C43 C47 H47C 109.5
H47A C47 H47C 109.5
H47B C47 H47C 109.5
C45 C48 H48A 109.5
C45 C48 H48B 109.5
H48A C48 H48B 109.5
C45 C48 H48C 109.5
H48A C48 H48C 109.5
H48B C48 H48C 109.5
C50 C49 P2 117.37(11)
C50 C49 H49 121.2(11)
P2 C49 H49 121.2(11)
C49 C50 N1 120.40(12)
C49 C50 H50 123.4(11)
N1 C50 H50 116.1(11)

loop_
_geom_bond_atom_site_label_1
_geom_bond_atom_site_label_2
_geom_bond_distance
P1 N2 1.7182(11)
P1 N1 1.7541(11)
P1 P2 2.2224(5)
P2 N2 1.7613(12)
P2 C49 1.7931(15)
N1 C50 1.3906(17)
N1 C1 1.4409(15)
N2 C25 1.4144(16)
C1 C2 1.4056(18)
C1 C6 1.4076(18)
C2 C3 1.3995(19)
C2 C7 1.4992(19)
C3 C4 1.380(2)
C3 H3 0.9500
C4 C5 1.384(2)
C4 H4 0.9500
C5 C6 1.4018(19)
C5 H5 0.9500
C6 C16 1.4985(19)
C7 C8 1.404(2)
C7 C12 1.404(2)
C8 C9 1.392(2)
C8 C13 1.514(2)
C9 C10 1.377(3)
C9 H9 0.9500
C10 C11 1.387(3)
C10 C14 1.512(2)
C11 C12 1.394(2)
C11 H11 0.9500
C12 C15 1.503(2)
C13 H13A 0.9800
C13 H13B 0.9800
C13 H13C 0.9800
C14 H14A 0.9800
C14 H14B 0.9800
C14 H14C 0.9800
C15 H15A 0.9800
C15 H15B 0.9800
C15 H15C 0.9800
C16 C21 1.4067(19)
C16 C17 1.407(2)
C17 C18 1.391(2)
C17 C22 1.511(2)
C18 C19 1.392(2)
C18 H18 0.9500
C19 C20 1.379(2)
C19 C23 1.516(2)
C20 C21 1.401(2)
C20 H20 0.9500
C21 C24 1.504(2)
C22 H22A 0.9800
C22 H22B 0.9800
C22 H22C 0.9800
C23 H23A 0.9800
C23 H23B 0.9800
C23 H23C 0.9800
C24 H24A 0.9800
C24 H24B 0.9800
C24 H24C 0.9800
C25 C26 1.4082(18)
C25 C30 1.4145(17)
C26 C27 1.4017(19)
C26 C31 1.4973(18)
C27 C28 1.383(2)
C27 H27 0.9500
C28 C29 1.381(2)
C28 H28 0.9500
C29 C30 1.397(2)
C29 H29 0.9500
C30 C40 1.499(2)
C31 C32 1.405(2)
C31 C36 1.4081(19)
C32 C33 1.394(2)
C32 C37 1.512(2)
C33 C34 1.392(2)
C33 H33 0.9500
C34 C35 1.381(3)
C34 C38 1.512(2)
C35 C36 1.392(2)
C35 H35 0.9500
C36 C39 1.514(2)
C37 H37A 0.9800
C37 H37B 0.9800
C37 H37C 0.9800
C38 H38A 0.9800
C38 H38B 0.9800
C38 H38C 0.9800
C39 H39A 0.9800
C39 H39B 0.9800
C39 H39C 0.9800
C40 C41 1.402(2)
C40 C45 1.407(2)
C41 C42 1.396(2)
C41 C46 1.507(3)
C42 C43 1.383(3)
C42 H42 0.9500
C43 C44 1.387(3)
C43 C47 1.517(3)
C44 C45 1.398(2)
C44 H44 0.9500
C45 C48 1.505(2)
C46 H46A 0.9800
C46 H46B 0.9800
C46 H46C 0.9800
C47 H47A 0.9800
C47 H47B 0.9800
C47 H47C 0.9800
C48 H48A 0.9800
C48 H48B 0.9800
C48 H48C 0.9800
C49 C50 1.3456(19)
C49 H49 0.962(19)
C50 H50 0.945(18)

loop_
_geom_torsion_atom_site_label_1
_geom_torsion_atom_site_label_2
_geom_torsion_atom_site_label_3
_geom_torsion_atom_site_label_4
_geom_torsion
N2 P1 N1 C50 46.46(11)
P2 P1 N1 C50 -4.55(10)
N2 P1 N1 C1 -145.84(10)
P2 P1 N1 C1 163.14(9)
N1 P1 N2 C25 143.80(13)
P2 P1 N2 C25 -130.96(15)
N1 P1 N2 P2 -85.24(5)
C49 P2 N2 C25 -135.00(11)
P1 P2 N2 C25 139.78(13)
C49 P2 N2 P1 85.22(6)
C50 N1 C1 C2 -57.76(17)
P1 N1 C1 C2 134.97(11)
C50 N1 C1 C6 121.50(14)
P1 N1 C1 C6 -45.77(15)
C6 C1 C2 C3 1.20(19)
N1 C1 C2 C3 -179.54(12)
C6 C1 C2 C7 -178.70(12)
N1 C1 C2 C7 0.55(19)
C1 C2 C3 C4 1.0(2)
C7 C2 C3 C4 -179.12(14)
C2 C3 C4 C5 -1.7(2)
C3 C4 C5 C6 0.2(2)
C4 C5 C6 C1 1.9(2)
C4 C5 C6 C16 -177.74(14)
C2 C1 C6 C5 -2.6(2)
N1 C1 C6 C5 178.13(12)
C2 C1 C6 C16 177.04(12)
N1 C1 C6 C16 -2.22(19)
C3 C2 C7 C8 -72.95(17)
C1 C2 C7 C8 106.95(15)
C3 C2 C7 C12 103.66(16)
C1 C2 C7 C12 -76.44(17)
C12 C7 C8 C9 0.5(2)
C2 C7 C8 C9 177.12(13)
C12 C7 C8 C13 179.95(14)
C2 C7 C8 C13 -3.4(2)
C7 C8 C9 C10 -0.5(2)
C13 C8 C9 C10 -179.95(16)
C8 C9 C10 C11 -0.2(2)
C8 C9 C10 C14 179.11(16)
C9 C10 C11 C12 1.0(2)
C14 C10 C11 C12 -178.34(16)
C10 C11 C12 C7 -1.0(2)
C10 C11 C12 C15 178.96(15)
C8 C7 C12 C11 0.2(2)
C2 C7 C12 C11 -176.38(13)
C8 C7 C12 C15 -179.74(13)
C2 C7 C12 C15 3.7(2)
C5 C6 C16 C21 108.56(15)
C1 C6 C16 C21 -71.09(17)
C5 C6 C16 C17 -70.11(17)
C1 C6 C16 C17 110.25(15)
C21 C16 C17 C18 1.87(19)
C6 C16 C17 C18 -179.46(12)
C21 C16 C17 C22 178.27(13)
C6 C16 C17 C22 -3.06(19)
C16 C17 C18 C19 -0.5(2)
C22 C17 C18 C19 -176.99(14)
C17 C18 C19 C20 -0.5(2)
C17 C18 C19 C23 -179.44(14)
C18 C19 C20 C21 0.2(2)
C23 C19 C20 C21 179.12(15)
C19 C20 C21 C16 1.1(2)
C19 C20 C21 C24 -178.20(14)
C17 C16 C21 C20 -2.15(19)
C6 C16 C21 C20 179.19(12)
C17 C16 C21 C24 177.17(13)
C6 C16 C21 C24 -1.48(19)
P1 N2 C25 C26 -7.3(2)
P2 N2 C25 C26 -121.57(13)
P1 N2 C25 C30 172.24(11)
P2 N2 C25 C30 58.00(16)
N2 C25 C26 C27 -177.12(14)
C30 C25 C26 C27 3.3(2)
N2 C25 C26 C31 6.6(2)
C30 C25 C26 C31 -173.01(13)
C25 C26 C27 C28 -1.7(3)
C31 C26 C27 C28 174.97(17)
C26 C27 C28 C29 -0.8(3)
C27 C28 C29 C30 1.8(3)
C28 C29 C30 C25 -0.2(3)
C28 C29 C30 C40 179.91(17)
C26 C25 C30 C29 -2.4(2)
N2 C25 C30 C29 178.02(14)
C26 C25 C30 C40 177.49(13)
N2 C25 C30 C40 -2.1(2)
C27 C26 C31 C32 -102.22(16)
C25 C26 C31 C32 74.22(18)
C27 C26 C31 C36 68.28(18)
C25 C26 C31 C36 -115.27(15)
C36 C31 C32 C33 -1.59(19)
C26 C31 C32 C33 168.84(12)
C36 C31 C32 C37 177.79(13)
C26 C31 C32 C37 -11.8(2)
C31 C32 C33 C34 -0.6(2)
C37 C32 C33 C34 -179.99(14)
C32 C33 C34 C35 2.2(2)
C32 C33 C34 C38 -177.47(15)
C33 C34 C35 C36 -1.7(2)
C38 C34 C35 C36 177.97(15)
C34 C35 C36 C31 -0.4(2)
C34 C35 C36 C39 -178.92(15)
C32 C31 C36 C35 2.1(2)
C26 C31 C36 C35 -168.45(13)
C32 C31 C36 C39 -179.43(13)
C26 C31 C36 C39 10.0(2)
C29 C30 C40 C41 -97.24(17)
C25 C30 C40 C41 82.88(18)
C29 C30 C40 C45 76.61(19)
C25 C30 C40 C45 -103.27(16)
C45 C40 C41 C42 -3.0(2)
C30 C40 C41 C42 170.78(13)
C45 C40 C41 C46 176.34(14)
C30 C40 C41 C46 -9.8(2)
C40 C41 C42 C43 1.4(2)
C46 C41 C42 C43 -177.97(16)
C41 C42 C43 C44 1.7(3)
C41 C42 C43 C47 -176.03(17)
C42 C43 C44 C45 -3.4(3)
C47 C43 C44 C45 174.41(17)
C43 C44 C45 C40 1.8(2)
C43 C44 C45 C48 -177.29(16)
C41 C40 C45 C44 1.5(2)
C30 C40 C45 C44 -172.37(14)
C41 C40 C45 C48 -179.45(14)
C30 C40 C45 C48 6.7(2)
N2 P2 C49 C50 -48.18(12)
P1 P2 C49 C50 1.08(12)
P2 C49 C50 N1 -4.72(19)
C1 N1 C50 C49 -161.22(13)
P1 N1 C50 C49 6.58(17)
